data_7044400
loop_
_publ_author_name
'Newman, Paul David'
'Melen, Rebecca'
'Platts, James A.'
'Wilkins, Lewis'

_publ_section_title
;
 Amidine functionalized phosphines: tuneable ligands for transition metals
;
_journal_name_full 'Dalton Trans.'
_journal_paper_doi 10.1039/C7DT03343E
_journal_year 2017
_chemical_absolute_configuration ad
_chemical_formula_moiety 'C20 H34 Cl3 N2 O3 P Pt, C3 H6 O'
_chemical_formula_sum 'C23 H40 Cl3 N2 O4 P Pt'
_chemical_formula_weight 740.98
_chemical_name_systematic
;
 ?
;
_space_group_crystal_system monoclinic
_space_group_IT_number 4
_space_group_name_Hall 'P 2yb'
_space_group_name_H-M_alt 'P 1 21 1'
_symmetry_space_group_name_Hall 'P 2yb'
_symmetry_space_group_name_H-M 'P 1 21 1'
_atom_sites_solution_hydrogens geom
_atom_sites_solution_primary direct
_audit_creation_method SHELXL-2013
_audit_update_record
;
2017-06-20 deposited with the CCDC.
2017-10-02 downloaded from the CCDC.
;
_cell_angle_alpha 90
_cell_angle_beta 103.602(4)
_cell_angle_gamma 90
_cell_formula_units_Z 4
_cell_length_a 10.2699(4)
_cell_length_b 18.0168(6)
_cell_length_c 15.4569(5)
_cell_measurement_reflns_used 13822
_cell_measurement_temperature 150(2)
_cell_measurement_theta_max 29.1500
_cell_measurement_theta_min 3.496
_cell_volume 2779.79(17)
_computing_cell_refinement 'CrysAlisPro 1.171.38.43f (Rigaku OD, 2015)'
_computing_data_collection 'CrysAlisPro 1.171.38.43f (Rigaku OD, 2015)'
_computing_data_reduction 'CrysAlisPro 1.171.38.43f (Rigaku OD, 2015)'
_computing_molecular_graphics 'XSHELL and Mercury'
_computing_publication_material XCIF
_computing_structure_refinement 'SHELXL-2013 (Sheldrick, 2013)'
_computing_structure_solution SHELXS
_diffrn_ambient_temperature 150(2)
_diffrn_measured_fraction_theta_full 0.998
_diffrn_measured_fraction_theta_max 0.873
_diffrn_measurement_device_type 'Agilent Supernova Dual Atlas w/ CCD detector'
_diffrn_measurement_method 'omega scans'
_diffrn_radiation_type MoK\a
_diffrn_radiation_wavelength 0.71073
_diffrn_reflns_av_R_equivalents 0.0342
_diffrn_reflns_av_unetI/netI 0.0521
_diffrn_reflns_Laue_measured_fraction_full 0.998
_diffrn_reflns_Laue_measured_fraction_max 0.873
_diffrn_reflns_limit_h_max 12
_diffrn_reflns_limit_h_min -14
_diffrn_reflns_limit_k_max 24
_diffrn_reflns_limit_k_min -24
_diffrn_reflns_limit_l_max 21
_diffrn_reflns_limit_l_min -21
_diffrn_reflns_number 28866
_diffrn_reflns_point_group_measured_fraction_full 0.998
_diffrn_reflns_point_group_measured_fraction_max 0.873
_diffrn_reflns_theta_full 25.242
_diffrn_reflns_theta_max 29.815
_diffrn_reflns_theta_min 2.930
_diffrn_source 'Sealed tube'
_exptl_absorpt_coefficient_mu 5.425
_exptl_absorpt_correction_T_max 1.0
_exptl_absorpt_correction_T_min 0.689
_exptl_absorpt_correction_type gaussian
_exptl_absorpt_process_details
;
CrysAlisPro 1.171.38.43f (Rigaku Oxford Diffraction, 2015)
Numerical absorption correction based on gaussian integration over
            a multifaceted crystal model
Empirical absorption correction using spherical harmonics,
 implemented in SCALE3 ABSPACK scaling algorithm.
;
_exptl_crystal_colour yellow
_exptl_crystal_density_diffrn 1.771
_exptl_crystal_description block
_exptl_crystal_F_000 1472
_exptl_crystal_size_max 0.228
_exptl_crystal_size_mid 0.162
_exptl_crystal_size_min 0.088
_refine_diff_density_max 1.674
_refine_diff_density_min -1.527
_refine_diff_density_rms 0.141
_refine_ls_abs_structure_details
;
 Refined as an inversion twin.
;
_refine_ls_abs_structure_Flack -0.012(10)
_refine_ls_extinction_method none
_refine_ls_goodness_of_fit_ref 1.042
_refine_ls_hydrogen_treatment constr
_refine_ls_matrix_type full
_refine_ls_number_parameters 615
_refine_ls_number_reflns 13257
_refine_ls_number_restraints 4
_refine_ls_restrained_S_all 1.042
_refine_ls_R_factor_all 0.0482
_refine_ls_R_factor_gt 0.0392
_refine_ls_shift/su_max 0.019
_refine_ls_shift/su_mean 0.001
_refine_ls_structure_factor_coef Fsqd
_refine_ls_weighting_details 'w=1/[\s^2^(Fo^2^)+(0.0354P)^2^+4.8307P] where P=(Fo^2^+2Fc^2^)/3'
_refine_ls_weighting_scheme calc
_refine_ls_wR_factor_gt 0.0831
_refine_ls_wR_factor_ref 0.0898
_reflns_Friedel_coverage 0.942
_reflns_Friedel_fraction_full 0.999
_reflns_Friedel_fraction_max 0.873
_reflns_number_gt 11792
_reflns_number_total 13257
_reflns_threshold_expression 'I > 2\s(I)'
_cod_data_source_file c7dt03343e2.cif
_cod_data_source_block rm1705
_cod_database_code 7044400
_shelx_space_group_comment
;
The symmetry employed for this shelxl refinement is uniquely defined
by the following loop, which should always be used as a source of
symmetry information in preference to the above space-group names.
They are only intended as comments.
;
_shelx_estimated_absorpt_t_min 0.371
_shelx_estimated_absorpt_t_max 0.647
_shelxl_version_number 2013-3

loop_
_space_group_symop_operation_xyz
'x, y, z'
'-x, y+1/2, -z'

loop_
_atom_site_label
_atom_site_type_symbol
_atom_site_fract_x
_atom_site_fract_y
_atom_site_fract_z
_atom_site_U_iso_or_equiv
_atom_site_adp_type
_atom_site_occupancy
_atom_site_site_symmetry_order
_atom_site_calc_flag
_atom_site_refinement_flags_posn
_atom_site_refinement_flags_adp
_atom_site_refinement_flags_occupancy
_atom_site_disorder_assembly
_atom_site_disorder_group
Pt1 Pt 0.78158(4) 0.66278(2) 0.87047(2) 0.02538(11) Uani 1 1 d . . . . .
Pt2 Pt 0.20738(4) 0.33559(2) 0.62237(2) 0.02494(11) Uani 1 1 d . . . . .
Cl3 Cl 0.4135(3) 0.3652(2) 0.5961(2) 0.0380(7) Uani 1 1 d . . . . .
Cl4 Cl 0.1148(3) 0.43161(18) 0.52406(18) 0.0351(7) Uani 1 1 d . . . . .
P5 P 0.2970(3) 0.24334(17) 0.71179(16) 0.0227(6) Uani 1 1 d . . . . .
P6 P 0.6929(3) 0.75492(17) 0.77941(17) 0.0222(6) Uani 1 1 d . . . . .
Cl7 Cl -0.0070(3) 0.31310(18) 0.6360(2) 0.0398(7) Uani 1 1 d . . . . .
Cl8 Cl 0.8722(3) 0.56919(19) 0.9719(2) 0.0389(7) Uani 1 1 d . . . . .
Cl9 Cl 0.9923(2) 0.67611(18) 0.84642(19) 0.0371(7) Uani 1 1 d . . . . .
Cl10 Cl 0.5788(3) 0.6410(2) 0.9071(2) 0.0414(8) Uani 1 1 d . . . . .
O1 O 0.8277(7) 0.9472(5) 0.7630(5) 0.0340(19) Uani 1 1 d . . . . .
O2 O 0.0855(6) 0.1749(5) 0.7504(4) 0.0275(18) Uani 1 1 d . . . . .
O3 O 0.9093(6) 0.8263(5) 0.7528(4) 0.0264(16) Uani 1 1 d . . . . .
O4 O 0.3689(7) 0.0955(5) 0.7158(5) 0.0319(19) Uani 1 1 d . . . . .
C1 C 0.2127(10) 0.2049(6) 0.7977(6) 0.025(2) Uani 1 1 d . . . . .
O5 O 0.6206(7) 0.9015(5) 0.7788(5) 0.0296(18) Uani 1 1 d . . . . .
N1 N 0.4610(8) 0.2649(5) 0.7726(5) 0.0262(19) Uani 1 1 d . . . . .
N3 N 0.3861(11) 0.6362(7) 0.6637(8) 0.054(2) Uani 1 1 d . . . . .
C2 C 0.8267(12) 0.8640(6) 0.8810(7) 0.028(2) Uani 1 1 d . . . . .
H2A H 0.8279 0.9060 0.9224 0.034 Uiso 1 1 calc R U . . .
H2B H 0.8734 0.8216 0.9157 0.034 Uiso 1 1 calc R U . . .
C3 C 0.8173(10) 0.7418(8) 0.6365(7) 0.035(3) Uani 1 1 d . . . . .
H3A H 0.8819 0.7062 0.6701 0.052 Uiso 1 1 calc R U . . .
H3B H 0.8559 0.7663 0.5918 0.052 Uiso 1 1 calc R U . . .
H3C H 0.7352 0.7156 0.6070 0.052 Uiso 1 1 calc R U . . .
C4 C 0.0913(11) 0.1114(7) 0.6935(7) 0.029(2) Uani 1 1 d . . . . .
N4 N 0.5348(8) 0.7325(6) 0.7145(5) 0.029(2) Uani 1 1 d . . . . .
C5 C 0.2953(11) 0.1402(7) 0.8457(7) 0.032(3) Uani 1 1 d . . . . .
H5A H 0.3877 0.1575 0.8721 0.038 Uiso 1 1 calc R U . . .
H5B H 0.2559 0.1232 0.8949 0.038 Uiso 1 1 calc R U . . .
C6 C 0.7079(10) 0.8643(7) 0.6517(7) 0.032(3) Uani 1 1 d . . . . .
H6A H 0.6172 0.8479 0.6200 0.038 Uiso 1 1 calc R U . . .
H6B H 0.7542 0.8837 0.6070 0.038 Uiso 1 1 calc R U . . .
C7 C 0.7847(10) 0.7991(7) 0.6992(6) 0.026(2) Uani 1 1 d . . . . .
C8 C 0.2489(17) 0.4863(9) 0.8880(10) 0.061(4) Uani 1 1 d D . . . .
C9 C 0.3825(11) 0.1579(9) 0.5802(6) 0.040(3) Uani 1 1 d . . . . .
H9A H 0.3493 0.2009 0.5425 0.059 Uiso 1 1 calc R U . . .
H9B H 0.3680 0.1127 0.5440 0.059 Uiso 1 1 calc R U . . .
H9C H 0.4784 0.1640 0.6065 0.059 Uiso 1 1 calc R U . . .
C10 C 0.6792(10) 0.8419(8) 0.8387(6) 0.031(2) Uani 1 1 d . . . . .
O6 O 0.1671(8) 0.0540(5) 0.7443(5) 0.037(2) Uani 1 1 d . . . . .
C11 C 0.6960(10) 0.9257(7) 0.7167(7) 0.032(3) Uani 1 1 d . . . . .
C12 C 0.1862(12) 0.8207(11) 0.6344(8) 0.059(5) Uani 1 1 d . . . . .
H12A H 0.1028 0.8128 0.6535 0.089 Uiso 1 1 calc R U . . .
H12B H 0.1680 0.8177 0.5693 0.089 Uiso 1 1 calc R U . . .
H12C H 0.2225 0.8698 0.6539 0.089 Uiso 1 1 calc R U . . .
O7 O 0.6514(14) 0.5499(10) 0.6198(10) 0.114(6) Uani 1 1 d . . . . .
C13 C 0.5013(9) 0.6593(8) 0.7059(7) 0.033(2) Uani 1 1 d . . . . .
H13A H 0.5667 0.6237 0.7324 0.039 Uiso 1 1 calc R U . . .
C14 C 0.1569(11) 0.1327(7) 0.6173(7) 0.031(3) Uani 1 1 d . . . . .
H14A H 0.1098 0.1759 0.5848 0.037 Uiso 1 1 calc R U . . .
H14B H 0.1490 0.0908 0.5750 0.037 Uiso 1 1 calc R U . . .
C15 C 0.3070(10) 0.1520(6) 0.6543(6) 0.024(2) Uani 1 1 d . . . . .
C16 C 0.4818(10) 0.3347(9) 0.7979(6) 0.035(3) Uani 1 1 d . . . . .
H16A H 0.4065 0.3669 0.7887 0.042 Uiso 1 1 calc R U . . .
C17 C 1.0420(11) 0.9122(8) 0.8463(8) 0.043(3) Uani 1 1 d . . . . .
H17A H 1.0764 0.9332 0.7975 0.064 Uiso 1 1 calc R U . . .
H17B H 1.0981 0.8702 0.8726 0.064 Uiso 1 1 calc R U . . .
H17C H 1.0437 0.9503 0.8918 0.064 Uiso 1 1 calc R U . . .
C18 C 0.6256(12) 0.9927(8) 0.6724(8) 0.044(3) Uani 1 1 d . . . . .
H18A H 0.6348 1.0333 0.7156 0.066 Uiso 1 1 calc R U . . .
H18B H 0.5304 0.9813 0.6493 0.066 Uiso 1 1 calc R U . . .
H18C H 0.6651 1.0075 0.6232 0.066 Uiso 1 1 calc R U . . .
C19 C 0.1823(10) 0.2629(7) 0.8580(6) 0.031(3) Uani 1 1 d . . . . .
H19A H 0.1295 0.3025 0.8227 0.046 Uiso 1 1 calc R U . . .
H19B H 0.2662 0.2837 0.8935 0.046 Uiso 1 1 calc R U . . .
H19C H 0.1311 0.2410 0.8977 0.046 Uiso 1 1 calc R U . . .
N2 N 0.6017(11) 0.3631(7) 0.8354(8) 0.052(2) Uani 1 1 d . . . . .
C20 C 0.2603(19) 0.5391(10) 0.9611(12) 0.084(6) Uani 1 1 d D . . . .
H20A H 0.3502 0.5360 1.0003 0.126 Uiso 1 1 calc R U . . .
H20B H 0.1935 0.5272 0.9951 0.126 Uiso 1 1 calc R U . . .
H20C H 0.2447 0.5895 0.9371 0.126 Uiso 1 1 calc R U . . .
C21 C 0.3004(11) 0.0760(7) 0.7841(8) 0.035(3) Uani 1 1 d . . . . .
C22 C 0.9001(10) 0.8860(7) 0.8108(7) 0.031(3) Uani 1 1 d . . . . .
C23 C 0.6195(12) 0.2327(9) 0.9529(7) 0.052(4) Uani 1 1 d . . . . .
H23A H 0.5963 0.1811 0.9624 0.077 Uiso 1 1 calc R U . . .
H23B H 0.5386 0.2634 0.9428 0.077 Uiso 1 1 calc R U . . .
H23C H 0.6848 0.2508 1.0055 0.077 Uiso 1 1 calc R U . . .
C24 C 0.7205(11) 0.3153(7) 0.8516(7) 0.041(3) Uani 1 1 d . . . . .
C25 C 0.2832(10) 0.7484(7) 0.7728(7) 0.034(2) Uani 1 1 d . . . . .
H25A H 0.2943 0.7963 0.8037 0.052 Uiso 1 1 calc R U . . .
H25B H 0.3548 0.7146 0.8021 0.052 Uiso 1 1 calc R U . . .
H25C H 0.1961 0.7271 0.7745 0.052 Uiso 1 1 calc R U . . .
C26 C 0.5977(11) 0.8398(8) 0.9068(6) 0.033(3) Uani 1 1 d . . . . .
H26A H 0.5033 0.8318 0.8773 0.050 Uiso 1 1 calc R U . . .
H26B H 0.6070 0.8871 0.9391 0.050 Uiso 1 1 calc R U . . .
H26C H 0.6291 0.7993 0.9488 0.050 Uiso 1 1 calc R U . . .
O8 O 0.3275(14) 0.4373(7) 0.8913(9) 0.088(4) Uani 1 1 d . . . . .
C27 C 0.4270(9) 0.7833(6) 0.6627(6) 0.030(2) Uani 1 1 d . . . . .
H27A H 0.4466 0.8365 0.6790 0.036 Uiso 1 1 calc R U . . .
C28 C 0.5845(9) 0.2170(6) 0.7824(6) 0.034(2) Uani 1 1 d . . . . .
H28A H 0.5626 0.1629 0.7783 0.041 Uiso 1 1 calc R U . . .
C29 C 0.6622(10) 0.2415(8) 0.7126(7) 0.041(3) Uani 1 1 d . . . . .
H29A H 0.5995 0.2583 0.6572 0.049 Uiso 1 1 calc R U . . .
H29B H 0.7167 0.2001 0.6981 0.049 Uiso 1 1 calc R U . . .
C30 C -0.0511(10) 0.0864(7) 0.6605(8) 0.036(3) Uani 1 1 d . . . . .
H30A H -0.1036 0.1261 0.6254 0.054 Uiso 1 1 calc R U . . .
H30B H -0.0891 0.0745 0.7114 0.054 Uiso 1 1 calc R U . . .
H30C H -0.0537 0.0421 0.6232 0.054 Uiso 1 1 calc R U . . .
C31 C 0.2902(9) 0.7598(6) 0.6763(7) 0.035(2) Uani 1 1 d . . . . .
C32 C 0.3722(13) 0.0079(8) 0.8316(9) 0.051(4) Uani 1 1 d . . . . .
H32A H 0.4651 0.0209 0.8599 0.076 Uiso 1 1 calc R U . . .
H32B H 0.3710 -0.0319 0.7883 0.076 Uiso 1 1 calc R U . . .
H32C H 0.3265 -0.0088 0.8771 0.076 Uiso 1 1 calc R U . . .
C33 C 0.2703(11) 0.6882(9) 0.6201(8) 0.051(4) Uani 1 1 d . . . . .
C34 C 0.8342(12) 0.3497(11) 0.9212(9) 0.072(5) Uani 1 1 d . . . . .
H34A H 0.8530 0.3996 0.9021 0.108 Uiso 1 1 calc R U . . .
H34B H 0.9147 0.3189 0.9281 0.108 Uiso 1 1 calc R U . . .
H34C H 0.8084 0.3527 0.9782 0.108 Uiso 1 1 calc R U . . .
C35 C 0.8001(11) 0.1832(9) 0.8828(8) 0.048(4) Uani 1 1 d . . . . .
H35A H 0.7713 0.1335 0.8960 0.073 Uiso 1 1 calc R U . . .
H35B H 0.8723 0.2002 0.9322 0.073 Uiso 1 1 calc R U . . .
H35C H 0.8325 0.1816 0.8280 0.073 Uiso 1 1 calc R U . . .
C36 C 0.6808(10) 0.2372(7) 0.8705(7) 0.041(3) Uani 1 1 d . . . . .
C37 C 0.4165(12) 0.7695(9) 0.5627(7) 0.048(3) Uani 1 1 d . . . . .
H37A H 0.3923 0.8160 0.5285 0.058 Uiso 1 1 calc R U . . .
H37B H 0.5032 0.7516 0.5532 0.058 Uiso 1 1 calc R U . . .
C38 C 0.1386(11) 0.6496(8) 0.6074(8) 0.048(3) Uani 1 1 d . . . . .
H38A H 0.1414 0.6029 0.5755 0.073 Uiso 1 1 calc R U . . .
H38B H 0.0678 0.6815 0.5728 0.073 Uiso 1 1 calc R U . . .
H38C H 0.1200 0.6393 0.6656 0.073 Uiso 1 1 calc R U . . .
C39 C 0.7423(16) 0.5128(9) 0.6093(10) 0.053(4) Uani 1 1 d . . . . .
C94 C 0.6044(12) 0.4462(7) 0.8547(9) 0.052(2) Uani 1 1 d . . . . .
H94A H 0.6957 0.4612 0.8842 0.078 Uiso 1 1 calc R U . . .
H94B H 0.5440 0.4572 0.8936 0.078 Uiso 1 1 calc R U . . .
H94C H 0.5751 0.4736 0.7987 0.078 Uiso 1 1 calc R U . . .
C95 C 0.7545(11) 0.3072(8) 0.7574(7) 0.050(3) Uani 1 1 d . . . . .
H95A H 0.7333 0.3534 0.7223 0.060 Uiso 1 1 calc R U . . .
H95B H 0.8503 0.2950 0.7638 0.060 Uiso 1 1 calc R U . . .
C42 C 0.7255(17) 0.4564(9) 0.5370(10) 0.064(4) Uani 1 1 d . . . . .
H42A H 0.6323 0.4564 0.5025 0.096 Uiso 1 1 calc R U . . .
H42B H 0.7485 0.4072 0.5631 0.096 Uiso 1 1 calc R U . . .
H42C H 0.7847 0.4686 0.4977 0.096 Uiso 1 1 calc R U . . .
C97 C 0.3066(11) 0.7103(8) 0.5322(7) 0.053(3) Uani 1 1 d . . . . .
H97A H 0.3412 0.6673 0.5047 0.063 Uiso 1 1 calc R U . . .
H97B H 0.2282 0.7313 0.4893 0.063 Uiso 1 1 calc R U . . .
C96A C 0.112(2) 0.4787(15) 0.835(2) 0.097(9) Uani 0.6722 1 d D . P A 1
H96A H 0.1101 0.4423 0.7877 0.145 Uiso 1 1 calc R U . A 1
H96B H 0.0803 0.5267 0.8089 0.145 Uiso 1 1 calc R U . A 1
H96C H 0.0544 0.4617 0.8734 0.145 Uiso 1 1 calc R U . A 1
C96B C 0.241(5) 0.526(2) 0.804(2) 0.097(9) Uani 0.3278 1 d D . P A 2
C40 C 0.8705(19) 0.5179(13) 0.6663(15) 0.114(9) Uani 1 1 d . . . . .
H40A H 0.9324 0.5401 0.6341 0.171 Uiso 1 1 calc R U . . .
H40B H 0.9020 0.4681 0.6869 0.171 Uiso 1 1 calc R U . . .
H40C H 0.8665 0.5490 0.7176 0.171 Uiso 1 1 calc R U . . .
C41 C 0.3624(12) 0.5488(8) 0.6580(10) 0.054(2) Uani 1 1 d . . . . .
H41A H 0.2798 0.5367 0.6763 0.081 Uiso 1 1 calc R U . . .
H41B H 0.4383 0.5236 0.6974 0.081 Uiso 1 1 calc R U . . .
H41C H 0.3546 0.5321 0.5966 0.081 Uiso 1 1 calc R U . . .

loop_
_atom_site_aniso_label
_atom_site_aniso_U_11
_atom_site_aniso_U_22
_atom_site_aniso_U_33
_atom_site_aniso_U_23
_atom_site_aniso_U_13
_atom_site_aniso_U_12
Pt1 0.02034(19) 0.0278(3) 0.0282(2) -0.00089(18) 0.00613(17) 0.00048(18)
Pt2 0.0222(2) 0.0278(3) 0.02592(19) 0.00018(18) 0.00802(16) 0.00022(18)
Cl3 0.0288(14) 0.0462(18) 0.0415(14) 0.0105(12) 0.0134(12) 0.0003(12)
Cl4 0.0335(14) 0.0331(16) 0.0394(14) 0.0083(12) 0.0100(12) 0.0054(12)
P5 0.0176(12) 0.0318(16) 0.0189(11) -0.0017(11) 0.0045(10) -0.0040(11)
P6 0.0162(12) 0.0278(15) 0.0216(11) -0.0022(10) 0.0024(10) 0.0002(11)
Cl7 0.0224(12) 0.0466(19) 0.0510(15) 0.0162(13) 0.0100(11) 0.0057(11)
Cl8 0.0326(15) 0.0394(18) 0.0446(15) 0.0123(13) 0.0088(13) 0.0049(13)
Cl9 0.0202(11) 0.0421(17) 0.0492(14) 0.0112(13) 0.0085(11) 0.0020(11)
Cl10 0.0253(13) 0.058(2) 0.0447(15) 0.0130(14) 0.0155(12) 0.0028(13)
O1 0.022(4) 0.036(5) 0.042(4) 0.006(3) 0.004(3) -0.005(3)
O2 0.017(3) 0.035(5) 0.027(3) 0.000(3) 0.000(3) -0.004(3)
O3 0.017(3) 0.033(5) 0.029(3) 0.001(3) 0.005(3) -0.004(3)
O4 0.027(4) 0.035(5) 0.030(4) 0.007(3) -0.001(3) 0.011(3)
C1 0.022(5) 0.030(6) 0.024(4) -0.001(4) 0.006(4) -0.003(4)
O5 0.021(4) 0.030(5) 0.038(4) 0.005(3) 0.006(3) 0.007(3)
N1 0.020(4) 0.034(5) 0.025(4) -0.004(4) 0.007(3) -0.001(4)
N3 0.033(4) 0.058(6) 0.069(5) -0.014(5) 0.009(4) -0.007(4)
C2 0.037(6) 0.020(5) 0.025(5) 0.006(4) 0.002(5) 0.005(5)
C3 0.023(6) 0.054(8) 0.028(5) -0.003(5) 0.007(5) 0.001(5)
C4 0.029(6) 0.027(6) 0.029(5) 0.005(4) 0.000(4) -0.002(5)
N4 0.014(4) 0.048(6) 0.023(4) 0.000(4) 0.006(3) -0.001(4)
C5 0.030(6) 0.038(7) 0.023(5) 0.013(5) -0.003(4) -0.007(5)
C6 0.018(5) 0.050(8) 0.026(5) 0.004(5) 0.003(4) -0.001(4)
C7 0.015(5) 0.043(7) 0.021(4) 0.001(4) 0.007(4) -0.007(4)
C8 0.077(11) 0.029(8) 0.072(9) 0.009(7) 0.010(9) 0.005(8)
C9 0.044(6) 0.057(8) 0.019(4) 0.014(5) 0.009(4) -0.004(7)
C10 0.030(5) 0.038(7) 0.023(4) -0.003(5) 0.004(4) 0.005(6)
O6 0.032(4) 0.027(4) 0.045(4) 0.008(3) -0.003(4) 0.001(3)
C11 0.023(5) 0.040(7) 0.029(5) 0.012(5) 0.002(4) -0.003(5)
C12 0.022(5) 0.098(14) 0.053(7) 0.005(7) 0.000(5) 0.019(7)
O7 0.077(8) 0.133(14) 0.139(12) -0.070(10) 0.035(8) 0.014(9)
C13 0.018(4) 0.042(7) 0.037(5) -0.007(6) 0.005(4) -0.005(5)
C14 0.027(6) 0.038(7) 0.022(5) -0.006(4) -0.006(4) 0.000(5)
C15 0.031(5) 0.018(5) 0.023(4) -0.001(4) 0.005(4) 0.000(5)
C16 0.028(5) 0.047(7) 0.031(5) -0.021(6) 0.008(4) -0.012(6)
C17 0.034(6) 0.044(8) 0.043(6) -0.003(6) -0.005(5) -0.004(6)
C18 0.033(6) 0.049(8) 0.051(7) 0.017(6) 0.011(6) 0.006(6)
C19 0.025(5) 0.047(7) 0.022(5) -0.004(5) 0.008(4) -0.011(5)
N2 0.041(4) 0.052(6) 0.066(5) -0.017(4) 0.020(4) -0.020(4)
C20 0.087(13) 0.054(11) 0.099(13) -0.013(10) -0.003(11) 0.008(10)
C21 0.022(5) 0.031(7) 0.047(6) 0.012(5) 0.000(5) -0.002(5)
C22 0.023(5) 0.033(7) 0.033(5) -0.003(5) -0.001(4) 0.006(5)
C23 0.031(6) 0.095(11) 0.025(5) 0.003(6) -0.002(5) -0.003(7)
C24 0.022(5) 0.055(8) 0.039(6) -0.005(5) -0.005(5) -0.013(5)
C25 0.026(5) 0.047(7) 0.034(5) 0.000(5) 0.016(4) -0.003(5)
C26 0.044(6) 0.030(6) 0.023(4) -0.017(5) 0.002(4) 0.013(6)
O8 0.111(9) 0.054(7) 0.106(9) 0.004(6) 0.039(8) 0.027(7)
C27 0.023(5) 0.044(6) 0.019(4) 0.004(4) 0.000(4) 0.003(4)
C28 0.020(5) 0.053(6) 0.029(5) 0.002(4) 0.004(4) 0.002(4)
C29 0.023(5) 0.067(8) 0.034(5) -0.001(5) 0.012(4) 0.003(5)
C30 0.025(5) 0.030(6) 0.047(6) 0.003(5) -0.004(5) -0.010(5)
C31 0.016(5) 0.051(6) 0.036(5) -0.006(5) 0.004(4) -0.005(4)
C32 0.035(7) 0.046(8) 0.065(8) 0.033(7) 0.001(6) 0.003(6)
C33 0.015(5) 0.094(12) 0.043(6) -0.020(7) 0.006(5) -0.005(6)
C34 0.031(6) 0.117(15) 0.065(8) -0.022(9) 0.005(6) -0.027(8)
C35 0.031(6) 0.056(9) 0.049(7) 0.006(6) -0.010(6) -0.002(5)
C36 0.019(5) 0.069(8) 0.033(5) 0.003(5) 0.002(4) 0.002(5)
C37 0.032(6) 0.086(10) 0.026(5) 0.003(6) 0.004(5) -0.005(6)
C38 0.025(5) 0.062(9) 0.056(7) -0.021(7) 0.007(5) -0.013(5)
C39 0.060(9) 0.041(9) 0.064(8) -0.007(7) 0.029(8) 0.000(7)
C94 0.041(4) 0.052(6) 0.066(5) -0.017(4) 0.020(4) -0.020(4)
C95 0.027(6) 0.083(9) 0.044(6) 0.000(6) 0.017(5) -0.012(6)
C42 0.076(11) 0.048(10) 0.065(9) -0.001(7) 0.011(8) 0.018(8)
C97 0.027(6) 0.097(10) 0.034(5) -0.018(6) 0.005(5) -0.016(6)
C96A 0.076(16) 0.055(14) 0.13(2) -0.032(15) -0.027(16) -0.008(12)
C96B 0.076(16) 0.055(14) 0.13(2) -0.032(15) -0.027(16) -0.008(12)
C40 0.084(13) 0.097(16) 0.150(19) -0.083(15) 0.008(13) 0.008(12)
C41 0.033(4) 0.058(6) 0.069(5) -0.014(5) 0.009(4) -0.007(4)

loop_
_atom_type_symbol
_atom_type_description
_atom_type_scat_dispersion_real
_atom_type_scat_dispersion_imag
_atom_type_scat_source
C C 0.0033 0.0016 'International Tables Vol C Tables 4.2.6.8 and 6.1.1.4'
H H 0.0000 0.0000 'International Tables Vol C Tables 4.2.6.8 and 6.1.1.4'
N N 0.0061 0.0033 'International Tables Vol C Tables 4.2.6.8 and 6.1.1.4'
O O 0.0106 0.0060 'International Tables Vol C Tables 4.2.6.8 and 6.1.1.4'
P P 0.1023 0.0942 'International Tables Vol C Tables 4.2.6.8 and 6.1.1.4'
Cl Cl 0.1484 0.1585 'International Tables Vol C Tables 4.2.6.8 and 6.1.1.4'
Pt Pt -1.7033 8.3905 'International Tables Vol C Tables 4.2.6.8 and 6.1.1.4'

loop_
_geom_angle_atom_site_label_1
_geom_angle_atom_site_label_2
_geom_angle_atom_site_label_3
_geom_angle
P6 Pt1 Cl9 94.64(10)
P6 Pt1 Cl10 91.33(11)
Cl9 Pt1 Cl10 173.92(10)
P6 Pt1 Cl8 177.22(11)
Cl9 Pt1 Cl8 86.68(10)
Cl10 Pt1 Cl8 87.30(11)
P5 Pt2 Cl7 94.40(10)
P5 Pt2 Cl3 91.12(11)
Cl7 Pt2 Cl3 174.22(11)
P5 Pt2 Cl4 178.24(11)
Cl7 Pt2 Cl4 86.48(10)
Cl3 Pt2 Cl4 87.95(11)
N1 P5 C1 104.2(4)
N1 P5 C15 107.0(5)
C1 P5 C15 95.6(5)
N1 P5 Pt2 111.7(3)
C1 P5 Pt2 121.6(4)
C15 P5 Pt2 114.9(3)
N4 P6 C10 108.4(5)
N4 P6 C7 105.1(4)
C10 P6 C7 94.3(5)
N4 P6 Pt1 112.2(4)
C10 P6 Pt1 112.9(3)
C7 P6 Pt1 122.2(4)
C11 O1 C22 111.5(9)
C1 O2 C4 116.2(8)
C22 O3 C7 116.1(8)
C15 O4 C21 116.2(8)
O2 C1 C19 106.4(9)
O2 C1 C5 107.0(9)
C19 C1 C5 114.0(8)
O2 C1 P5 107.1(6)
C19 C1 P5 112.6(8)
C5 C1 P5 109.2(8)
C11 O5 C10 116.3(8)
C16 N1 C28 116.1(9)
C16 N1 P5 115.8(8)
C28 N1 P5 126.9(7)
C13 N3 C33 123.6(13)
C13 N3 C41 117.4(12)
C33 N3 C41 119.0(10)
C22 C2 C10 111.5(8)
C22 C2 H2A 109.3
C10 C2 H2A 109.3
C22 C2 H2B 109.3
C10 C2 H2B 109.3
H2A C2 H2B 108.0
C7 C3 H3A 109.5
C7 C3 H3B 109.5
H3A C3 H3B 109.5
C7 C3 H3C 109.5
H3A C3 H3C 109.5
H3B C3 H3C 109.5
O6 C4 O2 109.5(8)
O6 C4 C30 109.5(10)
O2 C4 C30 105.5(10)
O6 C4 C14 108.9(10)
O2 C4 C14 110.9(9)
C30 C4 C14 112.5(9)
C13 N4 C27 113.5(8)
C13 N4 P6 117.4(7)
C27 N4 P6 129.1(8)
C21 C5 C1 112.1(8)
C21 C5 H5A 109.2
C1 C5 H5A 109.2
C21 C5 H5B 109.2
C1 C5 H5B 109.2
H5A C5 H5B 107.9
C7 C6 C11 111.1(8)
C7 C6 H6A 109.4
C11 C6 H6A 109.4
C7 C6 H6B 109.4
C11 C6 H6B 109.4
H6A C6 H6B 108.0
O3 C7 C6 108.0(9)
O3 C7 C3 107.6(8)
C6 C7 C3 113.0(8)
O3 C7 P6 106.2(6)
C6 C7 P6 111.2(7)
C3 C7 P6 110.6(8)
O8 C8 C96A 120.6(18)
O8 C8 C20 121.3(14)
C96A C8 C20 112.8(18)
O8 C8 C96B 107(3)
C20 C8 C96B 110(2)
C15 C9 H9A 109.5
C15 C9 H9B 109.5
H9A C9 H9B 109.5
C15 C9 H9C 109.5
H9A C9 H9C 109.5
H9B C9 H9C 109.5
O5 C10 C26 104.5(9)
O5 C10 C2 107.2(10)
C26 C10 C2 111.2(8)
O5 C10 P6 112.5(6)
C26 C10 P6 116.9(10)
C2 C10 P6 104.3(8)
C4 O6 C21 112.6(9)
O1 C11 O5 110.1(8)
O1 C11 C18 108.2(10)
O5 C11 C18 105.9(10)
O1 C11 C6 108.4(9)
O5 C11 C6 111.2(10)
C18 C11 C6 113.1(9)
C31 C12 H12A 109.5
C31 C12 H12B 109.5
H12A C12 H12B 109.5
C31 C12 H12C 109.5
H12A C12 H12C 109.5
H12B C12 H12C 109.5
N3 C13 N4 123.2(12)
N3 C13 H13A 118.4
N4 C13 H13A 118.4
C4 C14 C15 110.5(8)
C4 C14 H14A 109.5
C15 C14 H14A 109.5
C4 C14 H14B 109.5
C15 C14 H14B 109.5
H14A C14 H14B 108.1
O4 C15 C9 108.8(9)
O4 C15 C14 109.4(9)
C9 C15 C14 112.0(8)
O4 C15 P5 111.8(6)
C9 C15 P5 112.7(9)
C14 C15 P5 102.1(7)
N1 C16 N2 124.3(12)
N1 C16 H16A 117.8
N2 C16 H16A 117.8
C22 C17 H17A 109.5
C22 C17 H17B 109.5
H17A C17 H17B 109.5
C22 C17 H17C 109.5
H17A C17 H17C 109.5
H17B C17 H17C 109.5
C11 C18 H18A 109.5
C11 C18 H18B 109.5
H18A C18 H18B 109.5
C11 C18 H18C 109.5
H18A C18 H18C 109.5
H18B C18 H18C 109.5
C1 C19 H19A 109.5
C1 C19 H19B 109.5
H19A C19 H19B 109.5
C1 C19 H19C 109.5
H19A C19 H19C 109.5
H19B C19 H19C 109.5
C16 N2 C24 119.6(12)
C16 N2 C94 115.7(12)
C24 N2 C94 124.6(10)
C8 C20 H20A 109.5
C8 C20 H20B 109.5
H20A C20 H20B 109.5
C8 C20 H20C 109.5
H20A C20 H20C 109.5
H20B C20 H20C 109.5
O6 C21 O4 109.7(9)
O6 C21 C5 108.3(10)
O4 C21 C5 111.7(10)
O6 C21 C32 107.0(10)
O4 C21 C32 106.5(10)
C5 C21 C32 113.4(10)
O3 C22 O1 111.1(8)
O3 C22 C17 105.4(9)
O1 C22 C17 106.7(10)
O3 C22 C2 111.9(10)
O1 C22 C2 106.6(9)
C17 C22 C2 115.1(9)
C36 C23 H23A 109.5
C36 C23 H23B 109.5
H23A C23 H23B 109.5
C36 C23 H23C 109.5
H23A C23 H23C 109.5
H23B C23 H23C 109.5
N2 C24 C36 109.2(9)
N2 C24 C34 110.5(12)
C36 C24 C34 116.0(11)
N2 C24 C95 104.6(10)
C36 C24 C95 102.7(10)
C34 C24 C95 112.9(10)
C31 C25 H25A 109.5
C31 C25 H25B 109.5
H25A C25 H25B 109.5
C31 C25 H25C 109.5
H25A C25 H25C 109.5
H25B C25 H25C 109.5
C10 C26 H26A 109.5
C10 C26 H26B 109.5
H26A C26 H26B 109.5
C10 C26 H26C 109.5
H26A C26 H26C 109.5
H26B C26 H26C 109.5
N4 C27 C31 109.9(8)
N4 C27 C37 107.6(9)
C31 C27 C37 104.1(8)
N4 C27 H27A 111.6
C31 C27 H27A 111.6
C37 C27 H27A 111.6
N1 C28 C36 107.9(8)
N1 C28 C29 109.0(9)
C36 C28 C29 102.8(8)
N1 C28 H28A 112.2
C36 C28 H28A 112.2
C29 C28 H28A 112.2
C28 C29 C95 105.3(9)
C28 C29 H29A 110.7
C95 C29 H29A 110.7
C28 C29 H29B 110.7
C95 C29 H29B 110.7
H29A C29 H29B 108.8
C4 C30 H30A 109.5
C4 C30 H30B 109.5
H30A C30 H30B 109.5
C4 C30 H30C 109.5
H30A C30 H30C 109.5
H30B C30 H30C 109.5
C25 C31 C27 115.3(8)
C25 C31 C33 114.1(10)
C27 C31 C33 99.1(8)
C25 C31 C12 108.4(9)
C27 C31 C12 108.0(10)
C33 C31 C12 111.5(10)
C21 C32 H32A 109.5
C21 C32 H32B 109.5
H32A C32 H32B 109.5
C21 C32 H32C 109.5
H32A C32 H32C 109.5
H32B C32 H32C 109.5
C38 C33 N3 111.0(13)
C38 C33 C31 117.4(11)
N3 C33 C31 106.0(9)
C38 C33 C97 113.8(10)
N3 C33 C97 102.8(10)
C31 C33 C97 104.6(12)
C24 C34 H34A 109.5
C24 C34 H34B 109.5
H34A C34 H34B 109.5
C24 C34 H34C 109.5
H34A C34 H34C 109.5
H34B C34 H34C 109.5
C36 C35 H35A 109.5
C36 C35 H35B 109.5
H35A C35 H35B 109.5
C36 C35 H35C 109.5
H35A C35 H35C 109.5
H35B C35 H35C 109.5
C24 C36 C28 101.3(9)
C24 C36 C35 111.7(10)
C28 C36 C35 106.8(9)
C24 C36 C23 112.8(11)
C28 C36 C23 114.6(9)
C35 C36 C23 109.3(10)
C97 C37 C27 106.9(10)
C97 C37 H37A 110.3
C27 C37 H37A 110.3
C97 C37 H37B 110.3
C27 C37 H37B 110.3
H37A C37 H37B 108.6
C33 C38 H38A 109.5
C33 C38 H38B 109.5
H38A C38 H38B 109.5
C33 C38 H38C 109.5
H38A C38 H38C 109.5
H38B C38 H38C 109.5
O7 C39 C40 121.8(16)
O7 C39 C42 122.0(15)
C40 C39 C42 116.2(14)
N2 C94 H94A 109.5
N2 C94 H94B 109.5
H94A C94 H94B 109.5
N2 C94 H94C 109.5
H94A C94 H94C 109.5
H94B C94 H94C 109.5
C29 C95 C24 103.5(9)
C29 C95 H95A 111.1
C24 C95 H95A 111.1
C29 C95 H95B 111.1
C24 C95 H95B 111.1
H95A C95 H95B 109.0
C39 C42 H42A 109.5
C39 C42 H42B 109.5
H42A C42 H42B 109.5
C39 C42 H42C 109.5
H42A C42 H42C 109.5
H42B C42 H42C 109.5
C37 C97 C33 102.7(9)
C37 C97 H97A 111.2
C33 C97 H97A 111.2
C37 C97 H97B 111.2
C33 C97 H97B 111.2
H97A C97 H97B 109.1
C8 C96A H96A 109.5
C8 C96A H96B 109.5
H96A C96A H96B 109.5
C8 C96A H96C 109.5
H96A C96A H96C 109.5
H96B C96A H96C 109.5
C39 C40 H40A 109.5
C39 C40 H40B 109.5
H40A C40 H40B 109.5
C39 C40 H40C 109.5
H40A C40 H40C 109.5
H40B C40 H40C 109.5
N3 C41 H41A 109.5
N3 C41 H41B 109.5
H41A C41 H41B 109.5
N3 C41 H41C 109.5
H41A C41 H41C 109.5
H41B C41 H41C 109.5

loop_
_geom_bond_atom_site_label_1
_geom_bond_atom_site_label_2
_geom_bond_distance
Pt1 P6 2.228(3)
Pt1 Cl9 2.292(3)
Pt1 Cl10 2.317(3)
Pt1 Cl8 2.341(3)
Pt2 P5 2.219(3)
Pt2 Cl7 2.297(3)
Pt2 Cl3 2.309(3)
Pt2 Cl4 2.351(3)
P5 N1 1.768(8)
P5 C1 1.879(11)
P5 C15 1.885(11)
P6 N4 1.744(8)
P6 C10 1.837(13)
P6 C7 1.900(10)
O1 C11 1.426(12)
O1 C22 1.434(14)
O2 C1 1.443(12)
O2 C4 1.452(14)
O3 C22 1.419(14)
O3 C7 1.436(11)
O4 C15 1.435(12)
O4 C21 1.444(15)
C1 C19 1.482(16)
C1 C5 1.528(15)
O5 C11 1.436(14)
O5 C10 1.452(14)
N1 C16 1.320(17)
N1 C28 1.512(13)
N3 C13 1.279(14)
N3 C33 1.538(18)
N3 C41 1.594(18)
C2 C22 1.513(16)
C2 C10 1.554(15)
C2 H2A 0.9900
C2 H2B 0.9900
C3 C7 1.507(16)
C3 H3A 0.9800
C3 H3B 0.9800
C3 H3C 0.9800
C4 O6 1.417(13)
C4 C30 1.501(14)
C4 C14 1.536(16)
N4 C13 1.361(18)
N4 C27 1.512(12)
C5 C21 1.508(18)
C5 H5A 0.9900
C5 H5B 0.9900
C6 C7 1.507(16)
C6 C11 1.518(17)
C6 H6A 0.9900
C6 H6B 0.9900
C8 O8 1.19(2)
C8 C96A 1.454(17)
C8 C20 1.461(17)
C8 C96B 1.467(19)
C9 C15 1.530(14)
C9 H9A 0.9800
C9 H9B 0.9800
C9 H9C 0.9800
C10 C26 1.493(15)
O6 C21 1.419(13)
C11 C18 1.488(17)
C12 C31 1.562(18)
C12 H12A 0.9800
C12 H12B 0.9800
C12 H12C 0.9800
O7 C39 1.19(2)
C13 H13A 0.9500
C14 C15 1.552(15)
C14 H14A 0.9900
C14 H14B 0.9900
C16 N2 1.334(14)
C16 H16A 0.9500
C17 C22 1.507(15)
C17 H17A 0.9800
C17 H17B 0.9800
C17 H17C 0.9800
C18 H18A 0.9800
C18 H18B 0.9800
C18 H18C 0.9800
C19 H19A 0.9800
C19 H19B 0.9800
C19 H19C 0.9800
N2 C24 1.466(17)
N2 C94 1.525(17)
C20 H20A 0.9800
C20 H20B 0.9800
C20 H20C 0.9800
C21 C32 1.526(16)
C23 C36 1.550(16)
C23 H23A 0.9800
C23 H23B 0.9800
C23 H23C 0.9800
C24 C36 1.512(18)
C24 C34 1.522(16)
C24 C95 1.582(16)
C25 C31 1.523(14)
C25 H25A 0.9800
C25 H25B 0.9800
C25 H25C 0.9800
C26 H26A 0.9800
C26 H26B 0.9800
C26 H26C 0.9800
C27 C31 1.529(13)
C27 C37 1.544(14)
C27 H27A 1.0000
C28 C36 1.526(13)
C28 C29 1.549(14)
C28 H28A 1.0000
C29 C95 1.572(17)
C29 H29A 0.9900
C29 H29B 0.9900
C30 H30A 0.9800
C30 H30B 0.9800
C30 H30C 0.9800
C31 C33 1.542(18)
C32 H32A 0.9800
C32 H32B 0.9800
C32 H32C 0.9800
C33 C38 1.491(17)
C33 C97 1.544(17)
C34 H34A 0.9800
C34 H34B 0.9800
C34 H34C 0.9800
C35 C36 1.540(17)
C35 H35A 0.9800
C35 H35B 0.9800
C35 H35C 0.9800
C37 C97 1.544(17)
C37 H37A 0.9900
C37 H37B 0.9900
C38 H38A 0.9800
C38 H38B 0.9800
C38 H38C 0.9800
C39 C40 1.40(2)
C39 C42 1.49(2)
C94 H94A 0.9800
C94 H94B 0.9800
C94 H94C 0.9800
C95 H95A 0.9900
C95 H95B 0.9900
C42 H42A 0.9800
C42 H42B 0.9800
C42 H42C 0.9800
C97 H97A 0.9900
C97 H97B 0.9900
C96A H96A 0.9800
C96A H96B 0.9800
C96A H96C 0.9800
C40 H40A 0.9800
C40 H40B 0.9800
C40 H40C 0.9800
C41 H41A 0.9800
C41 H41B 0.9800
C41 H41C 0.9800
